data_4080680
loop_
_publ_author_name
'Ibrahim, Nada'
'Vilhelmsen, Mie H\/ojer'
'Pernpointner, Markus'
'Rominger, Frank'
'Hashmi, A. Stephen K.'

_publ_section_title
;
 Gold Phenolate Complexes: Synthesis, Structure, and Reactivity
;
_journal_issue 9
_journal_name_full Organometallics
_journal_page_first 2576
_journal_paper_doi 10.1021/om400060s
_journal_volume 32
_journal_year 2013
_chemical_formula_sum 'C35 H39 Au F6 N2 O'
_chemical_formula_weight 814.65
_chemical_name_common '3 in manuscript'
_chemical_name_systematic
; 
 ? 
;
_space_group_IT_number 61
_symmetry_cell_setting orthorhombic
_symmetry_space_group_name_Hall '-P 2ac 2ab'
_symmetry_space_group_name_H-M 'P b c a'
_atom_sites_solution_hydrogens geom
_atom_sites_solution_primary direct
_atom_sites_solution_secondary difmap
_audit_creation_method SHELXL-97
_cell_angle_alpha 90.00
_cell_angle_beta 90.00
_cell_angle_gamma 90.00
_cell_formula_units_Z 16
_cell_length_a 24.6781(2)
_cell_length_b 20.9612(1)
_cell_length_c 27.5880(3)
_cell_measurement_reflns_used 8192
_cell_measurement_temperature 200(2)
_cell_volume 14270.8(2)
_computing_cell_refinement 'Bruker SAINT'
_computing_data_collection 'Bruker SMART'
_computing_data_reduction 'Bruker SAINT'
_computing_molecular_graphics 'Bruker SHELXTL'
_computing_publication_material 'Bruker SHELXTL'
_computing_structure_refinement 'SHELXL-97 (Sheldrick, 2008)'
_computing_structure_solution 'SHELXS-97 (Sheldrick, 2008)'
_diffrn_ambient_temperature 200(2)
_diffrn_measured_fraction_theta_full 0.999
_diffrn_measured_fraction_theta_max 0.999
_diffrn_measurement_device_type 'Bruker SMART CCD'
_diffrn_measurement_method '\w scans'
_diffrn_radiation_monochromator graphite
_diffrn_radiation_source 'fine-focus sealed tube'
_diffrn_radiation_type MoK\a
_diffrn_radiation_wavelength 0.71073
_diffrn_reflns_av_R_equivalents 0.1300
_diffrn_reflns_av_sigmaI/netI 0.0681
_diffrn_reflns_limit_h_max 29
_diffrn_reflns_limit_h_min -29
_diffrn_reflns_limit_k_max 24
_diffrn_reflns_limit_k_min -24
_diffrn_reflns_limit_l_max 32
_diffrn_reflns_limit_l_min -32
_diffrn_reflns_number 117934
_diffrn_reflns_theta_full 25.05
_diffrn_reflns_theta_max 25.05
_diffrn_reflns_theta_min 1.69
_exptl_absorpt_coefficient_mu 4.183
_exptl_absorpt_correction_T_max 0.8505
_exptl_absorpt_correction_T_min 0.4597
_exptl_absorpt_correction_type multi-scan
_exptl_absorpt_process_details
;
Sheldrick, G. M. (2008). <i>SADABS</i>. University of G\"ottingen, Germany.
;
_exptl_crystal_colour colorless
_exptl_crystal_density_diffrn 1.517
_exptl_crystal_density_method 'not measured'
_exptl_crystal_description platte
_exptl_crystal_F_000 6464
_exptl_crystal_size_max 0.22
_exptl_crystal_size_mid 0.22
_exptl_crystal_size_min 0.04
_refine_diff_density_max 0.567
_refine_diff_density_min -0.877
_refine_diff_density_rms 0.122
_refine_ls_extinction_method none
_refine_ls_goodness_of_fit_ref 1.035
_refine_ls_hydrogen_treatment constr
_refine_ls_matrix_type full
_refine_ls_number_parameters 821
_refine_ls_number_reflns 12631
_refine_ls_number_restraints 84
_refine_ls_restrained_S_all 1.035
_refine_ls_R_factor_all 0.0929
_refine_ls_R_factor_gt 0.0363
_refine_ls_shift/su_max 0.004
_refine_ls_shift/su_mean 0.000
_refine_ls_structure_factor_coef Fsqd
_refine_ls_weighting_details 'calc w=1/[\s^2^(Fo^2^)+(0.0223P)^2^+7.5972P] where P=(Fo^2^+2Fc^2^)/3'
_refine_ls_weighting_scheme calc
_refine_ls_wR_factor_gt 0.0562
_refine_ls_wR_factor_ref 0.0707
_reflns_number_gt 7823
_reflns_number_total 12631
_reflns_threshold_expression >2sigma(I)
_cod_data_source_file om400060s_si_002.cif
_cod_data_source_block ni7
_cod_depositor_comments
;
The following automatic conversions were performed:

'_symmetry_cell_setting' value 'Orthorhombic' changed to
'orthorhombic' according to
/home/saulius/struct/CIF-dictionaries/cif_core.dic dictionary named
'cif_core.dic' version 2.3.1 from 2005-06-27.

Automatic conversion script
Id: cif_fix_values 1891 2012-01-12 08:04:46Z andrius 
;
_cod_original_sg_symbol_H-M Pbca
_cod_database_code 4080680

loop_
_symmetry_equiv_pos_as_xyz
'x, y, z'
'-x+1/2, -y, z+1/2'
'-x, y+1/2, -z+1/2'
'x+1/2, -y+1/2, -z'
'-x, -y, -z'
'x-1/2, y, -z-1/2'
'x, -y-1/2, z-1/2'
'-x-1/2, y-1/2, z'

loop_
_atom_site_label
_atom_site_type_symbol
_atom_site_fract_x
_atom_site_fract_y
_atom_site_fract_z
_atom_site_U_iso_or_equiv
_atom_site_adp_type
_atom_site_occupancy
_atom_site_symmetry_multiplicity
_atom_site_calc_flag
_atom_site_refinement_flags
_atom_site_disorder_assembly
_atom_site_disorder_group
Au1_1 Au 0.743194(8) 0.717155(11) 0.072799(8) 0.03113(7) Uani 1 1 d . . .
O1_1 O 0.77229(14) 0.7187(2) 0.00397(12) 0.0345(10) Uani 1 1 d . . .
C1_1 C 0.7157(2) 0.7168(3) 0.13964(18) 0.0293(14) Uani 1 1 d . . .
N2_1 N 0.66414(18) 0.7070(2) 0.15398(15) 0.0306(12) Uani 1 1 d . . .
C3_1 C 0.6610(2) 0.7065(3) 0.2041(2) 0.0378(17) Uani 1 1 d . . .
H3_1 H 0.6291 0.7014 0.2229 0.045 Uiso 1 1 calc R . .
C4_1 C 0.7112(2) 0.7146(3) 0.2210(2) 0.0369(15) Uani 1 1 d . . .
H4_1 H 0.7219 0.7158 0.2541 0.044 Uiso 1 1 calc R . .
N5_1 N 0.74457(17) 0.7208(2) 0.18107(15) 0.0333(11) Uani 1 1 d . . .
C11_1 C 0.6165(2) 0.7073(3) 0.12300(19) 0.0297(15) Uani 1 1 d . . .
C12_1 C 0.6020(2) 0.6511(3) 0.0992(2) 0.0334(15) Uani 1 1 d . . .
C13_1 C 0.5534(2) 0.6536(3) 0.0736(2) 0.0428(17) Uani 1 1 d . . .
H13_1 H 0.5413 0.6165 0.0571 0.051 Uiso 1 1 calc R . .
C14_1 C 0.5223(2) 0.7079(3) 0.0714(2) 0.0436(17) Uani 1 1 d . . .
H14_1 H 0.4890 0.7078 0.0541 0.052 Uiso 1 1 calc R . .
C15_1 C 0.5396(3) 0.7623(3) 0.0945(2) 0.0429(18) Uani 1 1 d . . .
H15_1 H 0.5180 0.7997 0.0923 0.051 Uiso 1 1 calc R . .
C16_1 C 0.5874(2) 0.7645(3) 0.1207(2) 0.0350(15) Uani 1 1 d . . .
C17_1 C 0.6357(3) 0.5917(3) 0.1017(2) 0.0447(17) Uani 1 1 d . . .
H17_1 H 0.6715 0.6029 0.1163 0.054 Uiso 1 1 calc R . .
C19_1 C 0.6066(3) 0.8252(3) 0.1451(2) 0.0494(18) Uani 1 1 d . . .
H19_1 H 0.6413 0.8151 0.1621 0.059 Uiso 1 1 calc R . .
C21_1 C 0.8025(2) 0.7316(3) 0.18423(19) 0.0385(16) Uani 1 1 d . . .
C22_1 C 0.8213(3) 0.7943(3) 0.1827(3) 0.0537(19) Uani 1 1 d . . .
C23_1 C 0.8771(3) 0.8028(4) 0.1889(3) 0.077(3) Uani 1 1 d . . .
H23_1 H 0.8918 0.8447 0.1880 0.092 Uiso 1 1 calc R . .
C24_1 C 0.9102(3) 0.7531(5) 0.1962(3) 0.082(3) Uani 1 1 d . . .
H24_1 H 0.9478 0.7607 0.2011 0.098 Uiso 1 1 calc R . .
C25_1 C 0.8914(3) 0.6915(4) 0.1969(3) 0.068(2) Uani 1 1 d . . .
H25_1 H 0.9160 0.6572 0.2016 0.082 Uiso 1 1 calc R . .
C26_1 C 0.8360(3) 0.6786(4) 0.1907(2) 0.0493(19) Uani 1 1 d . . .
C27_1 C 0.7853(3) 0.8513(4) 0.1732(3) 0.075(2) Uani 1 1 d . . .
H27_1 H 0.7468 0.8373 0.1775 0.090 Uiso 1 1 calc R . .
C29_1 C 0.8143(3) 0.6110(4) 0.1906(3) 0.060(2) Uani 1 1 d . . .
H29_1 H 0.7739 0.6137 0.1897 0.072 Uiso 1 1 calc R . .
C31_1 C 0.7999(2) 0.6700(3) -0.0139(2) 0.0311(15) Uani 1 1 d . . .
C32_1 C 0.8313(2) 0.6795(3) -0.0553(2) 0.0339(15) Uani 1 1 d . . .
H32_1 H 0.8312 0.7200 -0.0707 0.041 Uiso 1 1 calc R . .
C33_1 C 0.8620(2) 0.6318(3) -0.0741(2) 0.0393(16) Uani 1 1 d . . .
C34_1 C 0.8620(2) 0.5716(3) -0.0541(2) 0.0453(18) Uani 1 1 d . . .
H34_1 H 0.8829 0.5383 -0.0682 0.054 Uiso 1 1 calc R . .
C35_1 C 0.8311(2) 0.5607(3) -0.0135(2) 0.0407(17) Uani 1 1 d . . .
C36_1 C 0.8003(2) 0.6096(3) 0.0065(2) 0.0373(16) Uani 1 1 d . . .
H36_1 H 0.7791 0.6015 0.0346 0.045 Uiso 1 1 calc R . .
C37_1 C 0.8965(3) 0.6418(4) -0.1182(2) 0.0486(18) Uani 1 1 d . . .
F31_1 F 0.94503(14) 0.61285(19) -0.11417(13) 0.0634(11) Uani 1 1 d . . .
F32_1 F 0.87422(15) 0.6180(2) -0.15900(13) 0.0688(12) Uani 1 1 d . . .
F33_1 F 0.90670(15) 0.7034(2) -0.12742(14) 0.0674(12) Uani 1 1 d . . .
C38_1 C 0.8339(4) 0.4988(4) 0.0128(3) 0.065(2) Uani 1 1 d . . .
F34_1 F 0.7891(2) 0.4819(2) 0.03411(19) 0.1031(18) Uani 1 1 d . . .
F35_1 F 0.8728(2) 0.4997(2) 0.04706(16) 0.0887(15) Uani 1 1 d . . .
F36_1 F 0.84781(18) 0.44976(19) -0.01619(16) 0.0789(13) Uani 1 1 d . . .
C171_1 C 0.6083(3) 0.5421(4) 0.1342(3) 0.084(3) Uani 1 1 d . . .
H17A_1 H 0.6310 0.5038 0.1359 0.126 Uiso 1 1 calc R . .
H17B_1 H 0.5728 0.5310 0.1207 0.126 Uiso 1 1 calc R . .
H17C_1 H 0.6036 0.5598 0.1668 0.126 Uiso 1 1 calc R . .
C172_1 C 0.6457(3) 0.5626(4) 0.0519(3) 0.074(2) Uani 1 1 d . . .
H17D_1 H 0.6686 0.5246 0.0553 0.111 Uiso 1 1 calc R . .
H17E_1 H 0.6640 0.5938 0.0312 0.111 Uiso 1 1 calc R . .
H17F_1 H 0.6110 0.5505 0.0373 0.111 Uiso 1 1 calc R . .
C191_1 C 0.5667(3) 0.8482(4) 0.1833(3) 0.087(3) Uani 1 1 d . . .
H19A_1 H 0.5606 0.8143 0.2072 0.131 Uiso 1 1 calc R . .
H19B_1 H 0.5323 0.8593 0.1678 0.131 Uiso 1 1 calc R . .
H19C_1 H 0.5815 0.8859 0.1996 0.131 Uiso 1 1 calc R . .
C192_1 C 0.6186(4) 0.8762(4) 0.1083(3) 0.128(4) Uani 1 1 d . . .
H19D_1 H 0.6310 0.9148 0.1249 0.192 Uiso 1 1 calc R . .
H19E_1 H 0.5857 0.8857 0.0898 0.192 Uiso 1 1 calc R . .
H19F_1 H 0.6470 0.8612 0.0862 0.192 Uiso 1 1 calc R . .
C271_1 C 0.7953(4) 0.9070(4) 0.2074(3) 0.102(3) Uani 1 1 d . . .
H27A_1 H 0.7709 0.9422 0.1991 0.154 Uiso 1 1 calc R . .
H27B_1 H 0.8330 0.9212 0.2043 0.154 Uiso 1 1 calc R . .
H27C_1 H 0.7885 0.8934 0.2409 0.154 Uiso 1 1 calc R . .
C272_1 C 0.7921(3) 0.8746(4) 0.1206(3) 0.094(3) Uani 1 1 d . . .
H27D_1 H 0.7685 0.9114 0.1150 0.141 Uiso 1 1 calc R . .
H27E_1 H 0.7822 0.8402 0.0982 0.141 Uiso 1 1 calc R . .
H27F_1 H 0.8299 0.8869 0.1151 0.141 Uiso 1 1 calc R . .
C291_1 C 0.8294(4) 0.5726(4) 0.2344(3) 0.130(4) Uani 1 1 d . . .
H29A_1 H 0.8173 0.5950 0.2637 0.195 Uiso 1 1 calc R . .
H29B_1 H 0.8688 0.5671 0.2355 0.195 Uiso 1 1 calc R . .
H29C_1 H 0.8119 0.5307 0.2328 0.195 Uiso 1 1 calc R . .
C292_1 C 0.8319(4) 0.5752(4) 0.1462(3) 0.125(4) Uani 1 1 d . . .
H29D_1 H 0.8167 0.5320 0.1469 0.188 Uiso 1 1 calc R . .
H29E_1 H 0.8716 0.5726 0.1454 0.188 Uiso 1 1 calc R . .
H29F_1 H 0.8190 0.5975 0.1172 0.188 Uiso 1 1 calc R . .
Au2_2 Au 0.926617(8) 1.226148(11) 0.325039(8) 0.03070(7) Uani 1 1 d . . .
O1_2 O 0.95866(15) 1.21408(19) 0.25812(13) 0.0363(10) Uani 1 1 d . . .
C1_2 C 0.8976(2) 1.2412(3) 0.3900(2) 0.0281(15) Uani 1 1 d . . .
N2_2 N 0.84511(19) 1.2471(2) 0.40407(17) 0.0294(12) Uani 1 1 d . . .
C3_2 C 0.8409(3) 1.2551(3) 0.4539(2) 0.0371(17) Uani 1 1 d . . .
H3_2 H 0.8085 1.2601 0.4721 0.045 Uiso 1 1 calc R . .
C4_2 C 0.8922(2) 1.2544(3) 0.4713(2) 0.0328(16) Uani 1 1 d . . .
H4_2 H 0.9027 1.2584 0.5043 0.039 Uiso 1 1 calc R . .
N5_2 N 0.92672(18) 1.2469(2) 0.43176(17) 0.0306(12) Uani 1 1 d . . .
C11_2 C 0.7983(2) 1.2480(3) 0.3725(2) 0.0301(15) Uani 1 1 d . . .
C12_2 C 0.7850(2) 1.3061(3) 0.3507(2) 0.0365(16) Uani 1 1 d . . .
C13_2 C 0.7373(2) 1.3075(3) 0.3239(2) 0.0448(17) Uani 1 1 d . . .
H13_2 H 0.7268 1.3461 0.3085 0.054 Uiso 1 1 calc R . .
C14_2 C 0.7046(3) 1.2542(4) 0.3192(2) 0.0465(18) Uani 1 1 d . . .
H14_2 H 0.6719 1.2564 0.3011 0.056 Uiso 1 1 calc R . .
C15_2 C 0.7201(3) 1.1982(3) 0.3408(2) 0.0468(19) Uani 1 1 d . . .
H15_2 H 0.6981 1.1614 0.3368 0.056 Uiso 1 1 calc R . .
C16_2 C 0.7673(2) 1.1934(3) 0.3685(2) 0.0380(16) Uani 1 1 d . . .
C17_2 C 0.8196(3) 1.3663(3) 0.3560(2) 0.0482(18) Uani 1 1 d . . .
H17_2 H 0.8524 1.3547 0.3754 0.058 Uiso 1 1 calc R . .
C19_2 C 0.7826(3) 1.1306(4) 0.3923(3) 0.061(2) Uani 1 1 d . . .
H19_2 H 0.8148 1.1387 0.4134 0.073 Uiso 1 1 calc R . .
C21_2 C 0.9851(2) 1.2453(3) 0.4352(2) 0.0321(16) Uani 1 1 d . . .
C22_2 C 1.0103(2) 1.1865(3) 0.4409(2) 0.0440(18) Uani 1 1 d . . .
C23_2 C 1.0664(3) 1.1886(4) 0.4456(2) 0.059(2) Uani 1 1 d . . .
H23_2 H 1.0854 1.1496 0.4502 0.071 Uiso 1 1 calc R . .
C24_2 C 1.0952(3) 1.2431(4) 0.4438(3) 0.070(3) Uani 1 1 d . . .
H24_2 H 1.1335 1.2421 0.4468 0.084 Uiso 1 1 calc R . .
C25_2 C 1.0686(3) 1.3002(4) 0.4377(2) 0.063(2) Uani 1 1 d . . .
H25_2 H 1.0892 1.3385 0.4359 0.076 Uiso 1 1 calc R . .
C26_2 C 1.0126(2) 1.3036(3) 0.4340(2) 0.0389(16) Uani 1 1 d . . .
C27_2 C 0.9798(3) 1.1244(3) 0.4435(3) 0.0507(19) Uani 1 1 d . . .
H27_2 H 0.9403 1.1340 0.4400 0.061 Uiso 1 1 calc R . .
C29_2 C 0.9839(3) 1.3661(3) 0.4274(3) 0.057(2) Uani 1 1 d . . .
H29_2 H 0.9455 1.3601 0.4378 0.068 Uiso 1 1 calc R . .
C171_2 C 0.7893(3) 1.4178(4) 0.3836(4) 0.115(4) Uani 1 1 d . . .
H17A_2 H 0.8125 1.4556 0.3868 0.172 Uiso 1 1 calc R . .
H17B_2 H 0.7798 1.4020 0.4159 0.172 Uiso 1 1 calc R . .
H17C_2 H 0.7563 1.4292 0.3659 0.172 Uiso 1 1 calc R . .
C172_2 C 0.8389(3) 1.3894(4) 0.3069(3) 0.090(3) Uani 1 1 d . . .
H17D_2 H 0.8610 1.4279 0.3110 0.135 Uiso 1 1 calc R . .
H17E_2 H 0.8075 1.3993 0.2865 0.135 Uiso 1 1 calc R . .
H17F_2 H 0.8606 1.3560 0.2914 0.135 Uiso 1 1 calc R . .
C191_2 C 0.7372(3) 1.1059(4) 0.4244(3) 0.125(4) Uani 1 1 d . . .
H19A_2 H 0.7288 1.1377 0.4493 0.187 Uiso 1 1 calc R . .
H19B_2 H 0.7487 1.0661 0.4400 0.187 Uiso 1 1 calc R . .
H19C_2 H 0.7049 1.0979 0.4046 0.187 Uiso 1 1 calc R . .
C192_2 C 0.7992(4) 1.0829(4) 0.3542(4) 0.131(4) Uani 1 1 d . . .
H19D_2 H 0.8099 1.0429 0.3700 0.196 Uiso 1 1 calc R . .
H19E_2 H 0.8299 1.0999 0.3357 0.196 Uiso 1 1 calc R . .
H19F_2 H 0.7687 1.0749 0.3323 0.196 Uiso 1 1 calc R . .
C271_2 C 0.9883(3) 1.0923(3) 0.4922(3) 0.073(2) Uani 1 1 d . . .
H27A_2 H 0.9677 1.0524 0.4933 0.110 Uiso 1 1 calc R . .
H27B_2 H 0.9758 1.1207 0.5182 0.110 Uiso 1 1 calc R . .
H27C_2 H 1.0269 1.0831 0.4967 0.110 Uiso 1 1 calc R . .
C272_2 C 0.9961(3) 1.0798(4) 0.4025(3) 0.091(3) Uani 1 1 d . . .
H27D_2 H 0.9754 1.0401 0.4050 0.136 Uiso 1 1 calc R . .
H27E_2 H 1.0349 1.0703 0.4049 0.136 Uiso 1 1 calc R . .
H27F_2 H 0.9886 1.1003 0.3713 0.136 Uiso 1 1 calc R . .
C291_2 C 1.0084(3) 1.4210(3) 0.4580(3) 0.078(3) Uani 1 1 d . . .
H29A_2 H 0.9878 1.4603 0.4523 0.117 Uiso 1 1 calc R . .
H29B_2 H 1.0463 1.4276 0.4487 0.117 Uiso 1 1 calc R . .
H29C_2 H 1.0065 1.4098 0.4925 0.117 Uiso 1 1 calc R . .
C292_2 C 0.9834(3) 1.3865(3) 0.3739(3) 0.077(2) Uani 1 1 d . . .
H29D_2 H 0.9645 1.4274 0.3708 0.116 Uiso 1 1 calc R . .
H29E_2 H 0.9646 1.3541 0.3546 0.116 Uiso 1 1 calc R . .
H29F_2 H 1.0207 1.3910 0.3623 0.116 Uiso 1 1 calc R . .
C31_2 C 0.9763(2) 1.1583(3) 0.2423(2) 0.0317(15) Uani 1 1 d . . .
C32_2 C 1.0128(2) 1.1565(3) 0.2024(2) 0.0339(15) Uani 1 1 d . . .
H32_2 H 1.0237 1.1951 0.1871 0.041 Uiso 1 1 calc R . .
C33_2 C 1.0321(2) 1.0993(3) 0.1861(2) 0.0377(16) Uani 1 1 d . . .
C34_2 C 1.0169(3) 1.0422(3) 0.2066(2) 0.0458(17) Uani 1 1 d . . .
H34_2 H 1.0314 1.0031 0.1951 0.055 Uiso 1 1 calc R . .
C35_2 C 0.9802(3) 1.0430(3) 0.2442(2) 0.0448(17) Uani 1 1 d . A .
C36_2 C 0.9604(2) 1.0999(3) 0.2620(2) 0.0373(16) Uani 1 1 d . . .
H36_2 H 0.9354 1.0993 0.2882 0.045 Uiso 1 1 calc R . .
C37_2 C 1.0712(3) 1.0971(3) 0.1447(2) 0.0490(18) Uani 1 1 d D . .
F31_2 F 1.05026(15) 1.0696(2) 0.10500(13) 0.0676(12) Uani 1 1 d D . .
F32_2 F 1.11590(15) 1.0634(2) 0.15465(14) 0.0761(14) Uani 1 1 d D . .
F33_2 F 1.08825(15) 1.1540(2) 0.13009(14) 0.0702(12) Uani 1 1 d D . .
C38_2 C 0.9607(4) 0.9822(4) 0.2669(3) 0.086(3) Uani 1 1 d DU . .
F34_2 F 0.9764(4) 0.9303(3) 0.2437(3) 0.114(3) Uani 0.861(8) 1 d PDU A 1
F35_2 F 0.9071(3) 0.9801(4) 0.2689(5) 0.146(4) Uani 0.861(8) 1 d PDU A 1
F36_2 F 0.9786(4) 0.9746(3) 0.3109(2) 0.116(3) Uani 0.861(8) 1 d PDU A 1
F34B_2 F 0.930(2) 0.9959(18) 0.3053(14) 0.114(3) Uani 0.139(8) 1 d PDU A 2
F35B_2 F 0.9955(13) 0.9404(19) 0.283(2) 0.146(4) Uani 0.139(8) 1 d PDU A 2
F36B_2 F 0.931(2) 0.952(2) 0.2349(11) 0.116(3) Uani 0.139(8) 1 d PDU A 2

loop_
_atom_site_aniso_label
_atom_site_aniso_U_11
_atom_site_aniso_U_22
_atom_site_aniso_U_33
_atom_site_aniso_U_23
_atom_site_aniso_U_13
_atom_site_aniso_U_12
Au1_1 0.02208(12) 0.04559(15) 0.02571(12) 0.00178(12) 0.00101(10) 0.00229(12)
O1_1 0.030(2) 0.046(3) 0.028(2) 0.004(2) 0.0032(17) 0.011(2)
C1_1 0.024(3) 0.035(4) 0.028(3) 0.006(3) -0.001(3) 0.000(3)
N2_1 0.027(3) 0.043(4) 0.021(3) 0.000(2) 0.002(2) -0.001(2)
C3_1 0.032(4) 0.051(5) 0.030(4) 0.003(3) 0.009(3) -0.002(3)
C4_1 0.030(3) 0.052(5) 0.029(3) 0.005(3) 0.005(3) -0.002(3)
N5_1 0.022(3) 0.052(3) 0.026(3) 0.001(3) -0.002(2) -0.003(3)
C11_1 0.021(3) 0.044(4) 0.024(3) 0.005(3) 0.005(3) -0.003(3)
C12_1 0.032(4) 0.039(4) 0.029(3) 0.000(3) 0.009(3) -0.005(3)
C13_1 0.030(4) 0.066(5) 0.033(4) -0.005(4) 0.000(3) -0.009(3)
C14_1 0.023(3) 0.067(5) 0.040(4) 0.009(4) -0.006(3) -0.004(4)
C15_1 0.036(4) 0.054(5) 0.039(4) 0.010(4) 0.005(3) 0.006(4)
C16_1 0.027(3) 0.039(4) 0.038(4) 0.010(3) 0.003(3) -0.002(3)
C17_1 0.040(4) 0.038(4) 0.056(5) -0.007(4) 0.001(3) -0.002(3)
C19_1 0.051(4) 0.040(5) 0.057(5) 0.001(4) -0.003(4) 0.004(4)
C21_1 0.030(4) 0.065(5) 0.021(3) 0.009(4) -0.004(3) -0.007(4)
C22_1 0.039(4) 0.060(5) 0.062(5) 0.005(4) 0.000(4) -0.012(4)
C23_1 0.044(5) 0.092(7) 0.094(7) 0.011(5) -0.005(5) -0.027(5)
C24_1 0.039(5) 0.130(9) 0.078(6) 0.013(6) -0.017(4) -0.018(5)
C25_1 0.033(5) 0.105(7) 0.067(5) 0.009(5) -0.013(4) 0.014(5)
C26_1 0.034(4) 0.076(6) 0.038(4) 0.004(4) -0.004(3) 0.004(4)
C27_1 0.039(5) 0.062(6) 0.123(8) 0.009(6) 0.013(5) -0.019(4)
C29_1 0.049(5) 0.072(6) 0.060(5) -0.001(4) -0.006(4) 0.018(4)
C31_1 0.023(3) 0.042(4) 0.029(4) -0.001(3) -0.005(3) -0.001(3)
C32_1 0.026(3) 0.045(4) 0.032(4) 0.002(3) -0.005(3) 0.009(3)
C33_1 0.033(4) 0.054(5) 0.031(4) -0.004(4) -0.001(3) 0.000(3)
C34_1 0.036(4) 0.052(5) 0.048(4) -0.018(4) -0.002(3) 0.007(3)
C35_1 0.039(4) 0.039(4) 0.044(4) 0.003(4) -0.009(3) 0.001(3)
C36_1 0.031(4) 0.050(5) 0.031(4) 0.001(3) -0.002(3) -0.003(3)
C37_1 0.037(4) 0.059(6) 0.050(5) 0.000(4) 0.001(4) 0.013(4)
F31_1 0.038(2) 0.084(3) 0.068(3) 0.001(2) 0.013(2) 0.013(2)
F32_1 0.057(3) 0.109(4) 0.041(2) -0.020(2) 0.000(2) 0.016(2)
F33_1 0.063(3) 0.073(3) 0.066(3) 0.005(2) 0.029(2) 0.009(2)
C38_1 0.077(6) 0.051(6) 0.066(6) -0.011(5) 0.001(5) -0.002(5)
F34_1 0.113(4) 0.055(3) 0.141(5) 0.032(3) 0.058(4) 0.002(3)
F35_1 0.124(4) 0.063(3) 0.079(3) 0.015(3) -0.033(3) 0.005(3)
F36_1 0.109(4) 0.041(3) 0.086(3) -0.009(2) -0.006(3) 0.005(3)
C171_1 0.089(6) 0.064(6) 0.099(7) 0.023(5) 0.020(5) 0.029(5)
C172_1 0.071(6) 0.077(6) 0.074(6) -0.028(5) 0.014(4) 0.009(5)
C191_1 0.080(6) 0.083(6) 0.099(7) -0.038(5) 0.001(5) 0.009(5)
C192_1 0.230(12) 0.068(7) 0.086(7) 0.020(6) -0.015(7) -0.069(7)
C271_1 0.149(9) 0.078(7) 0.080(7) 0.015(6) 0.043(6) 0.000(6)
C272_1 0.116(8) 0.068(6) 0.097(7) 0.005(6) -0.035(6) -0.011(5)
C291_1 0.229(13) 0.104(8) 0.058(7) 0.024(6) -0.028(7) -0.022(8)
C292_1 0.214(12) 0.095(8) 0.066(7) -0.019(6) 0.010(7) -0.005(8)
Au2_2 0.02454(12) 0.04046(14) 0.02710(12) -0.00071(13) 0.00025(10) 0.00297(12)
O1_2 0.037(2) 0.041(3) 0.030(2) 0.005(2) 0.0052(18) 0.009(2)
C1_2 0.021(3) 0.030(4) 0.032(4) 0.001(3) 0.000(3) -0.002(3)
N2_2 0.022(3) 0.037(3) 0.029(3) 0.001(2) 0.000(2) 0.003(2)
C3_2 0.038(4) 0.043(4) 0.031(4) -0.002(3) 0.009(3) 0.001(3)
C4_2 0.031(4) 0.045(4) 0.022(3) -0.002(3) 0.001(3) -0.002(3)
N5_2 0.025(3) 0.034(3) 0.033(3) 0.000(2) -0.002(3) -0.003(2)
C11_2 0.017(3) 0.046(4) 0.027(3) -0.001(3) 0.004(3) 0.003(3)
C12_2 0.025(4) 0.055(5) 0.030(4) 0.006(3) 0.004(3) 0.005(3)
C13_2 0.039(4) 0.060(5) 0.035(4) 0.006(4) 0.007(3) 0.019(4)
C14_2 0.026(4) 0.082(6) 0.032(4) -0.003(4) 0.006(3) 0.007(4)
C15_2 0.039(4) 0.057(5) 0.044(4) -0.011(4) -0.001(3) -0.009(4)
C16_2 0.029(4) 0.044(4) 0.042(4) 0.001(3) 0.001(3) -0.003(3)
C17_2 0.050(4) 0.037(4) 0.057(5) 0.013(4) 0.004(4) 0.008(4)
C19_2 0.053(5) 0.052(5) 0.078(6) 0.008(5) -0.016(4) -0.011(4)
C21_2 0.021(3) 0.046(4) 0.030(4) 0.004(3) -0.004(3) -0.002(3)
C22_2 0.031(4) 0.055(5) 0.046(4) 0.008(4) -0.004(3) 0.003(4)
C23_2 0.036(4) 0.067(5) 0.074(5) 0.029(4) -0.013(4) 0.005(4)
C24_2 0.027(4) 0.099(7) 0.084(6) 0.034(5) -0.011(4) -0.005(4)
C25_2 0.047(5) 0.069(6) 0.073(5) 0.023(4) -0.011(4) -0.021(4)
C26_2 0.034(4) 0.047(5) 0.036(4) 0.010(3) 0.000(3) -0.006(3)
C27_2 0.038(4) 0.040(5) 0.074(6) 0.004(4) -0.005(4) 0.007(3)
C29_2 0.042(4) 0.051(5) 0.077(6) 0.005(5) 0.014(4) -0.018(4)
C171_2 0.102(7) 0.050(6) 0.192(11) -0.044(6) 0.058(7) -0.018(5)
C172_2 0.095(7) 0.093(7) 0.082(6) 0.031(5) -0.010(5) -0.036(5)
C191_2 0.071(6) 0.145(9) 0.159(9) 0.105(8) -0.025(6) -0.039(6)
C192_2 0.174(11) 0.054(7) 0.165(11) -0.004(7) -0.051(9) 0.029(7)
C271_2 0.093(6) 0.057(5) 0.069(6) 0.010(5) 0.013(5) -0.005(5)
C272_2 0.125(8) 0.070(7) 0.077(6) -0.010(5) -0.012(6) 0.000(6)
C291_2 0.110(7) 0.060(6) 0.063(6) 0.000(4) 0.026(5) -0.029(5)
C292_2 0.091(6) 0.056(6) 0.084(6) 0.009(5) -0.018(5) -0.007(5)
C31_2 0.022(3) 0.040(4) 0.033(4) 0.004(3) -0.010(3) 0.005(3)
C32_2 0.032(4) 0.039(4) 0.030(4) 0.004(3) -0.001(3) 0.003(3)
C33_2 0.029(4) 0.053(5) 0.032(4) -0.006(3) 0.001(3) 0.005(3)
C34_2 0.047(4) 0.042(5) 0.048(4) -0.002(4) -0.006(4) 0.004(4)
C35_2 0.050(5) 0.041(5) 0.043(4) 0.008(4) 0.000(4) -0.003(4)
C36_2 0.039(4) 0.042(5) 0.030(4) 0.004(3) 0.000(3) 0.002(3)
C37_2 0.047(5) 0.055(5) 0.045(4) -0.010(4) 0.010(4) 0.003(4)
F31_2 0.061(3) 0.093(3) 0.048(3) -0.024(2) 0.007(2) 0.005(2)
F32_2 0.047(3) 0.111(4) 0.071(3) 0.004(3) 0.009(2) 0.039(3)
F33_2 0.061(3) 0.069(3) 0.081(3) -0.007(3) 0.035(2) -0.002(2)
C38_2 0.106(7) 0.071(7) 0.082(6) 0.009(5) 0.018(5) 0.002(6)
F34_2 0.216(8) 0.041(3) 0.085(4) 0.008(3) 0.022(5) -0.007(4)
F35_2 0.108(5) 0.090(6) 0.239(11) 0.068(6) 0.017(5) -0.028(4)
F36_2 0.231(8) 0.053(4) 0.064(4) 0.021(3) 0.003(4) 0.001(4)
F34B_2 0.216(8) 0.041(3) 0.085(4) 0.008(3) 0.022(5) -0.007(4)
F35B_2 0.108(5) 0.090(6) 0.239(11) 0.068(6) 0.017(5) -0.028(4)
F36B_2 0.231(8) 0.053(4) 0.064(4) 0.021(3) 0.003(4) 0.001(4)

loop_
_atom_type_symbol
_atom_type_description
_atom_type_scat_dispersion_real
_atom_type_scat_dispersion_imag
_atom_type_scat_source
C C 0.0033 0.0016 'International Tables Vol C Tables 4.2.6.8 and 6.1.1.4'
H H 0.0000 0.0000 'International Tables Vol C Tables 4.2.6.8 and 6.1.1.4'
N N 0.0061 0.0033 'International Tables Vol C Tables 4.2.6.8 and 6.1.1.4'
O O 0.0106 0.0060 'International Tables Vol C Tables 4.2.6.8 and 6.1.1.4'
F F 0.0171 0.0103 'International Tables Vol C Tables 4.2.6.8 and 6.1.1.4'
Au Au -2.0133 8.8022 'International Tables Vol C Tables 4.2.6.8 and 6.1.1.4'

loop_
_geom_angle_atom_site_label_1
_geom_angle_atom_site_label_2
_geom_angle_atom_site_label_3
_geom_angle
C1_1 Au1_1 O1_1 179.1(2)
C31_1 O1_1 Au1_1 121.2(4)
N5_1 C1_1 N2_1 105.0(4)
N5_1 C1_1 Au1_1 127.8(4)
N2_1 C1_1 Au1_1 127.0(4)
C1_1 N2_1 C3_1 110.3(5)
C1_1 N2_1 C11_1 126.2(4)
C3_1 N2_1 C11_1 122.8(5)
C4_1 C3_1 N2_1 107.3(5)
C4_1 C3_1 H3_1 126.4
N2_1 C3_1 H3_1 126.4
C3_1 C4_1 N5_1 106.6(5)
C3_1 C4_1 H4_1 126.7
N5_1 C4_1 H4_1 126.7
C1_1 N5_1 C4_1 110.9(4)
C1_1 N5_1 C21_1 125.5(4)
C4_1 N5_1 C21_1 123.6(4)
C12_1 C11_1 C16_1 124.8(6)
C12_1 C11_1 N2_1 118.7(5)
C16_1 C11_1 N2_1 116.4(5)
C13_1 C12_1 C11_1 115.3(6)
C13_1 C12_1 C17_1 122.1(6)
C11_1 C12_1 C17_1 122.5(5)
C14_1 C13_1 C12_1 122.3(6)
C14_1 C13_1 H13_1 118.9
C12_1 C13_1 H13_1 118.9
C13_1 C14_1 C15_1 119.6(6)
C13_1 C14_1 H14_1 120.2
C15_1 C14_1 H14_1 120.2
C14_1 C15_1 C16_1 122.2(6)
C14_1 C15_1 H15_1 118.9
C16_1 C15_1 H15_1 118.9
C15_1 C16_1 C11_1 115.6(6)
C15_1 C16_1 C19_1 121.7(6)
C11_1 C16_1 C19_1 122.7(6)
C12_1 C17_1 C172_1 112.4(6)
C12_1 C17_1 C171_1 110.3(5)
C172_1 C17_1 C171_1 109.1(6)
C12_1 C17_1 H17_1 108.3
C172_1 C17_1 H17_1 108.3
C171_1 C17_1 H17_1 108.3
C192_1 C19_1 C16_1 111.0(6)
C192_1 C19_1 C191_1 111.7(7)
C16_1 C19_1 C191_1 112.0(6)
C192_1 C19_1 H19_1 107.3
C16_1 C19_1 H19_1 107.3
C191_1 C19_1 H19_1 107.3
C22_1 C21_1 C26_1 123.8(6)
C22_1 C21_1 N5_1 118.3(6)
C26_1 C21_1 N5_1 117.9(6)
C21_1 C22_1 C23_1 116.4(7)
C21_1 C22_1 C27_1 123.7(6)
C23_1 C22_1 C27_1 119.9(7)
C24_1 C23_1 C22_1 121.4(8)
C24_1 C23_1 H23_1 119.3
C22_1 C23_1 H23_1 119.3
C23_1 C24_1 C25_1 121.7(8)
C23_1 C24_1 H24_1 119.1
C25_1 C24_1 H24_1 119.1
C24_1 C25_1 C26_1 120.7(8)
C24_1 C25_1 H25_1 119.7
C26_1 C25_1 H25_1 119.7
C21_1 C26_1 C25_1 116.1(7)
C21_1 C26_1 C29_1 122.3(6)
C25_1 C26_1 C29_1 121.6(7)
C22_1 C27_1 C271_1 113.9(7)
C22_1 C27_1 C272_1 110.4(7)
C271_1 C27_1 C272_1 108.9(6)
C22_1 C27_1 H27_1 107.8
C271_1 C27_1 H27_1 107.8
C272_1 C27_1 H27_1 107.8
C291_1 C29_1 C292_1 108.6(7)
C291_1 C29_1 C26_1 114.4(7)
C292_1 C29_1 C26_1 111.5(7)
C291_1 C29_1 H29_1 107.3
C292_1 C29_1 H29_1 107.3
C26_1 C29_1 H29_1 107.3
O1_1 C31_1 C36_1 123.9(5)
O1_1 C31_1 C32_1 118.8(6)
C36_1 C31_1 C32_1 117.3(6)
C33_1 C32_1 C31_1 121.2(6)
C33_1 C32_1 H32_1 119.4
C31_1 C32_1 H32_1 119.4
C32_1 C33_1 C34_1 121.6(6)
C32_1 C33_1 C37_1 121.5(6)
C34_1 C33_1 C37_1 116.9(6)
C35_1 C34_1 C33_1 118.5(6)
C35_1 C34_1 H34_1 120.7
C33_1 C34_1 H34_1 120.7
C34_1 C35_1 C36_1 120.3(6)
C34_1 C35_1 C38_1 121.0(6)
C36_1 C35_1 C38_1 118.4(6)
C31_1 C36_1 C35_1 121.1(6)
C31_1 C36_1 H36_1 119.5
C35_1 C36_1 H36_1 119.5
F33_1 C37_1 F32_1 105.9(6)
F33_1 C37_1 F31_1 106.4(5)
F32_1 C37_1 F31_1 105.4(5)
F33_1 C37_1 C33_1 113.3(6)
F32_1 C37_1 C33_1 113.3(6)
F31_1 C37_1 C33_1 111.9(6)
F34_1 C38_1 F35_1 106.9(7)
F34_1 C38_1 F36_1 106.0(7)
F35_1 C38_1 F36_1 104.2(6)
F34_1 C38_1 C35_1 114.7(7)
F35_1 C38_1 C35_1 111.4(6)
F36_1 C38_1 C35_1 112.9(7)
C17_1 C171_1 H17A_1 109.5
C17_1 C171_1 H17B_1 109.5
H17A_1 C171_1 H17B_1 109.5
C17_1 C171_1 H17C_1 109.5
H17A_1 C171_1 H17C_1 109.5
H17B_1 C171_1 H17C_1 109.5
C17_1 C172_1 H17D_1 109.5
C17_1 C172_1 H17E_1 109.5
H17D_1 C172_1 H17E_1 109.5
C17_1 C172_1 H17F_1 109.5
H17D_1 C172_1 H17F_1 109.5
H17E_1 C172_1 H17F_1 109.5
C19_1 C191_1 H19A_1 109.5
C19_1 C191_1 H19B_1 109.5
H19A_1 C191_1 H19B_1 109.5
C19_1 C191_1 H19C_1 109.5
H19A_1 C191_1 H19C_1 109.5
H19B_1 C191_1 H19C_1 109.5
C19_1 C192_1 H19D_1 109.5
C19_1 C192_1 H19E_1 109.5
H19D_1 C192_1 H19E_1 109.5
C19_1 C192_1 H19F_1 109.5
H19D_1 C192_1 H19F_1 109.5
H19E_1 C192_1 H19F_1 109.5
C27_1 C271_1 H27A_1 109.5
C27_1 C271_1 H27B_1 109.5
H27A_1 C271_1 H27B_1 109.5
C27_1 C271_1 H27C_1 109.5
H27A_1 C271_1 H27C_1 109.5
H27B_1 C271_1 H27C_1 109.5
C27_1 C272_1 H27D_1 109.5
C27_1 C272_1 H27E_1 109.5
H27D_1 C272_1 H27E_1 109.5
C27_1 C272_1 H27F_1 109.5
H27D_1 C272_1 H27F_1 109.5
H27E_1 C272_1 H27F_1 109.5
C29_1 C291_1 H29A_1 109.5
C29_1 C291_1 H29B_1 109.5
H29A_1 C291_1 H29B_1 109.5
C29_1 C291_1 H29C_1 109.5
H29A_1 C291_1 H29C_1 109.5
H29B_1 C291_1 H29C_1 109.5
C29_1 C292_1 H29D_1 109.5
C29_1 C292_1 H29E_1 109.5
H29D_1 C292_1 H29E_1 109.5
C29_1 C292_1 H29F_1 109.5
H29D_1 C292_1 H29F_1 109.5
H29E_1 C292_1 H29F_1 109.5
C1_2 Au2_2 O1_2 177.5(2)
C31_2 O1_2 Au2_2 122.7(4)
N2_2 C1_2 N5_2 104.8(5)
N2_2 C1_2 Au2_2 128.7(4)
N5_2 C1_2 Au2_2 126.5(4)
C1_2 N2_2 C3_2 111.4(5)
C1_2 N2_2 C11_2 126.3(5)
C3_2 N2_2 C11_2 122.3(5)
C4_2 C3_2 N2_2 106.3(6)
C4_2 C3_2 H3_2 126.9
N2_2 C3_2 H3_2 126.9
C3_2 C4_2 N5_2 107.2(5)
C3_2 C4_2 H4_2 126.4
N5_2 C4_2 H4_2 126.4
C1_2 N5_2 C4_2 110.4(4)
C1_2 N5_2 C21_2 125.5(5)
C4_2 N5_2 C21_2 124.1(5)
C16_2 C11_2 C12_2 124.0(6)
C16_2 C11_2 N2_2 118.7(5)
C12_2 C11_2 N2_2 117.2(5)
C13_2 C12_2 C11_2 116.4(6)
C13_2 C12_2 C17_2 120.5(6)
C11_2 C12_2 C17_2 123.2(5)
C14_2 C13_2 C12_2 121.9(6)
C14_2 C13_2 H13_2 119.1
C12_2 C13_2 H13_2 119.1
C15_2 C14_2 C13_2 119.1(6)
C15_2 C14_2 H14_2 120.5
C13_2 C14_2 H14_2 120.5
C14_2 C15_2 C16_2 122.2(6)
C14_2 C15_2 H15_2 118.9
C16_2 C15_2 H15_2 118.9
C11_2 C16_2 C15_2 116.4(6)
C11_2 C16_2 C19_2 123.1(6)
C15_2 C16_2 C19_2 120.4(6)
C172_2 C17_2 C171_2 112.1(6)
C172_2 C17_2 C12_2 110.7(6)
C171_2 C17_2 C12_2 111.1(6)
C172_2 C17_2 H17_2 107.6
C171_2 C17_2 H17_2 107.6
C12_2 C17_2 H17_2 107.6
C192_2 C19_2 C16_2 110.1(6)
C192_2 C19_2 C191_2 112.4(7)
C16_2 C19_2 C191_2 111.3(6)
C192_2 C19_2 H19_2 107.6
C16_2 C19_2 H19_2 107.6
C191_2 C19_2 H19_2 107.6
C22_2 C21_2 C26_2 124.1(6)
C22_2 C21_2 N5_2 118.4(5)
C26_2 C21_2 N5_2 117.6(5)
C21_2 C22_2 C23_2 115.3(6)
C21_2 C22_2 C27_2 123.3(5)
C23_2 C22_2 C27_2 121.4(6)
C24_2 C23_2 C22_2 123.3(7)
C24_2 C23_2 H23_2 118.4
C22_2 C23_2 H23_2 118.4
C23_2 C24_2 C25_2 119.5(7)
C23_2 C24_2 H24_2 120.3
C25_2 C24_2 H24_2 120.3
C24_2 C25_2 C26_2 121.8(7)
C24_2 C25_2 H25_2 119.1
C26_2 C25_2 H25_2 119.1
C25_2 C26_2 C21_2 116.0(6)
C25_2 C26_2 C29_2 121.6(6)
C21_2 C26_2 C29_2 122.4(6)
C22_2 C27_2 C271_2 110.9(6)
C22_2 C27_2 C272_2 111.3(6)
C271_2 C27_2 C272_2 110.4(6)
C22_2 C27_2 H27_2 108.0
C271_2 C27_2 H27_2 108.0
C272_2 C27_2 H27_2 108.0
C26_2 C29_2 C292_2 111.4(6)
C26_2 C29_2 C291_2 113.5(6)
C292_2 C29_2 C291_2 108.7(6)
C26_2 C29_2 H29_2 107.7
C292_2 C29_2 H29_2 107.7
C291_2 C29_2 H29_2 107.7
C17_2 C171_2 H17A_2 109.5
C17_2 C171_2 H17B_2 109.5
H17A_2 C171_2 H17B_2 109.5
C17_2 C171_2 H17C_2 109.5
H17A_2 C171_2 H17C_2 109.5
H17B_2 C171_2 H17C_2 109.5
C17_2 C172_2 H17D_2 109.5
C17_2 C172_2 H17E_2 109.5
H17D_2 C172_2 H17E_2 109.5
C17_2 C172_2 H17F_2 109.5
H17D_2 C172_2 H17F_2 109.5
H17E_2 C172_2 H17F_2 109.5
C19_2 C191_2 H19A_2 109.5
C19_2 C191_2 H19B_2 109.5
H19A_2 C191_2 H19B_2 109.5
C19_2 C191_2 H19C_2 109.5
H19A_2 C191_2 H19C_2 109.5
H19B_2 C191_2 H19C_2 109.5
C19_2 C192_2 H19D_2 109.5
C19_2 C192_2 H19E_2 109.5
H19D_2 C192_2 H19E_2 109.5
C19_2 C192_2 H19F_2 109.5
H19D_2 C192_2 H19F_2 109.5
H19E_2 C192_2 H19F_2 109.5
C27_2 C271_2 H27A_2 109.5
C27_2 C271_2 H27B_2 109.5
H27A_2 C271_2 H27B_2 109.5
C27_2 C271_2 H27C_2 109.5
H27A_2 C271_2 H27C_2 109.5
H27B_2 C271_2 H27C_2 109.5
C27_2 C272_2 H27D_2 109.5
C27_2 C272_2 H27E_2 109.5
H27D_2 C272_2 H27E_2 109.5
C27_2 C272_2 H27F_2 109.5
H27D_2 C272_2 H27F_2 109.5
H27E_2 C272_2 H27F_2 109.5
C29_2 C291_2 H29A_2 109.5
C29_2 C291_2 H29B_2 109.5
H29A_2 C291_2 H29B_2 109.5
C29_2 C291_2 H29C_2 109.5
H29A_2 C291_2 H29C_2 109.5
H29B_2 C291_2 H29C_2 109.5
C29_2 C292_2 H29D_2 109.5
C29_2 C292_2 H29E_2 109.5
H29D_2 C292_2 H29E_2 109.5
C29_2 C292_2 H29F_2 109.5
H29D_2 C292_2 H29F_2 109.5
H29E_2 C292_2 H29F_2 109.5
O1_2 C31_2 C36_2 123.7(5)
O1_2 C31_2 C32_2 119.1(5)
C36_2 C31_2 C32_2 117.2(6)
C33_2 C32_2 C31_2 119.9(6)
C33_2 C32_2 H32_2 120.0
C31_2 C32_2 H32_2 120.0
C32_2 C33_2 C34_2 122.0(6)
C32_2 C33_2 C37_2 120.3(6)
C34_2 C33_2 C37_2 117.6(6)
C35_2 C34_2 C33_2 118.7(6)
C35_2 C34_2 H34_2 120.7
C33_2 C34_2 H34_2 120.7
C34_2 C35_2 C36_2 120.7(6)
C34_2 C35_2 C38_2 121.0(7)
C36_2 C35_2 C38_2 118.3(6)
C35_2 C36_2 C31_2 121.4(6)
C35_2 C36_2 H36_2 119.3
C31_2 C36_2 H36_2 119.3
F33_2 C37_2 F32_2 106.0(5)
F33_2 C37_2 F31_2 105.0(5)
F32_2 C37_2 F31_2 104.9(5)
F33_2 C37_2 C33_2 114.1(5)
F32_2 C37_2 C33_2 113.1(5)
F31_2 C37_2 C33_2 112.8(5)
F36_2 C38_2 F35B_2 51(3)
F36_2 C38_2 F36B_2 139.5(19)
F35B_2 C38_2 F36B_2 106.3(19)
F36_2 C38_2 F34_2 104.6(7)
F35B_2 C38_2 F34_2 54(3)
F36B_2 C38_2 F34_2 56(2)
F36_2 C38_2 F35_2 107.1(9)
F35B_2 C38_2 F35_2 128(2)
F36B_2 C38_2 F35_2 57(2)
F34_2 C38_2 F35_2 106.7(9)
F36_2 C38_2 F34B_2 58(2)
F35B_2 C38_2 F34B_2 104.2(19)
F36B_2 C38_2 F34B_2 109(2)
F34_2 C38_2 F34B_2 136.9(19)
F35_2 C38_2 F34B_2 54(2)
F36_2 C38_2 C35_2 112.6(7)
F35B_2 C38_2 C35_2 120(2)
F36B_2 C38_2 C35_2 107.9(18)
F34_2 C38_2 C35_2 113.9(7)
F35_2 C38_2 C35_2 111.4(7)
F34B_2 C38_2 C35_2 109.2(19)

loop_
_geom_bond_atom_site_label_1
_geom_bond_atom_site_label_2
_geom_bond_distance
Au1_1 C1_1 1.964(5)
Au1_1 O1_1 2.030(3)
O1_1 C31_1 1.324(6)
C1_1 N5_1 1.349(6)
C1_1 N2_1 1.349(6)
N2_1 C3_1 1.385(6)
N2_1 C11_1 1.454(6)
C3_1 C4_1 1.334(7)
C3_1 H3_1 0.9500
C4_1 N5_1 1.382(6)
C4_1 H4_1 0.9500
N5_1 C21_1 1.450(7)
C11_1 C12_1 1.394(7)
C11_1 C16_1 1.398(8)
C12_1 C13_1 1.393(7)
C12_1 C17_1 1.500(8)
C13_1 C14_1 1.373(8)
C13_1 H13_1 0.9500
C14_1 C15_1 1.374(8)
C14_1 H14_1 0.9500
C15_1 C16_1 1.387(8)
C15_1 H15_1 0.9500
C16_1 C19_1 1.514(8)
C17_1 C172_1 1.524(8)
C17_1 C171_1 1.530(9)
C17_1 H17_1 1.0000
C19_1 C192_1 1.505(9)
C19_1 C191_1 1.520(8)
C19_1 H19_1 1.0000
C21_1 C22_1 1.394(8)
C21_1 C26_1 1.396(9)
C22_1 C23_1 1.399(9)
C22_1 C27_1 1.511(9)
C23_1 C24_1 1.340(10)
C23_1 H23_1 0.9500
C24_1 C25_1 1.373(10)
C24_1 H24_1 0.9500
C25_1 C26_1 1.403(9)
C25_1 H25_1 0.9500
C26_1 C29_1 1.515(9)
C27_1 C271_1 1.521(10)
C27_1 C272_1 1.541(10)
C27_1 H27_1 1.0000
C29_1 C291_1 1.499(9)
C29_1 C292_1 1.501(9)
C29_1 H29_1 1.0000
C31_1 C36_1 1.385(8)
C31_1 C32_1 1.396(7)
C32_1 C33_1 1.356(8)
C32_1 H32_1 0.9500
C33_1 C34_1 1.377(8)
C33_1 C37_1 1.500(8)
C34_1 C35_1 1.377(8)
C34_1 H34_1 0.9500
C35_1 C36_1 1.391(8)
C35_1 C38_1 1.486(10)
C36_1 H36_1 0.9500
C37_1 F33_1 1.339(7)
C37_1 F32_1 1.348(7)
C37_1 F31_1 1.348(7)
C38_1 F34_1 1.304(8)
C38_1 F35_1 1.346(8)
C38_1 F36_1 1.347(8)
C171_1 H17A_1 0.9800
C171_1 H17B_1 0.9800
C171_1 H17C_1 0.9800
C172_1 H17D_1 0.9800
C172_1 H17E_1 0.9800
C172_1 H17F_1 0.9800
C191_1 H19A_1 0.9800
C191_1 H19B_1 0.9800
C191_1 H19C_1 0.9800
C192_1 H19D_1 0.9800
C192_1 H19E_1 0.9800
C192_1 H19F_1 0.9800
C271_1 H27A_1 0.9800
C271_1 H27B_1 0.9800
C271_1 H27C_1 0.9800
C272_1 H27D_1 0.9800
C272_1 H27E_1 0.9800
C272_1 H27F_1 0.9800
C291_1 H29A_1 0.9800
C291_1 H29B_1 0.9800
C291_1 H29C_1 0.9800
C292_1 H29D_1 0.9800
C292_1 H29E_1 0.9800
C292_1 H29F_1 0.9800
Au2_2 C1_2 1.957(6)
Au2_2 O1_2 2.024(4)
O1_2 C31_2 1.322(6)
C1_2 N2_2 1.357(6)
C1_2 N5_2 1.362(6)
N2_2 C3_2 1.389(6)
N2_2 C11_2 1.447(7)
C3_2 C4_2 1.353(8)
C3_2 H3_2 0.9500
C4_2 N5_2 1.393(7)
C4_2 H4_2 0.9500
N5_2 C21_2 1.443(7)
C11_2 C16_2 1.381(8)
C11_2 C12_2 1.398(8)
C12_2 C13_2 1.391(8)
C12_2 C17_2 1.530(8)
C13_2 C14_2 1.384(8)
C13_2 H13_2 0.9500
C14_2 C15_2 1.372(8)
C14_2 H14_2 0.9500
C15_2 C16_2 1.396(8)
C15_2 H15_2 0.9500
C16_2 C19_2 1.517(9)
C17_2 C172_2 1.515(8)
C17_2 C171_2 1.519(9)
C17_2 H17_2 1.0000
C19_2 C192_2 1.506(10)
C19_2 C191_2 1.520(9)
C19_2 H19_2 1.0000
C21_2 C22_2 1.389(8)
C21_2 C26_2 1.400(8)
C22_2 C23_2 1.393(8)
C22_2 C27_2 1.504(9)
C23_2 C24_2 1.344(9)
C23_2 H23_2 0.9500
C24_2 C25_2 1.377(9)
C24_2 H24_2 0.9500
C25_2 C26_2 1.387(8)
C25_2 H25_2 0.9500
C26_2 C29_2 1.500(8)
C27_2 C271_2 1.518(8)
C27_2 C272_2 1.522(9)
C27_2 H27_2 1.0000
C29_2 C292_2 1.536(9)
C29_2 C291_2 1.551(9)
C29_2 H29_2 1.0000
C171_2 H17A_2 0.9800
C171_2 H17B_2 0.9800
C171_2 H17C_2 0.9800
C172_2 H17D_2 0.9800
C172_2 H17E_2 0.9800
C172_2 H17F_2 0.9800
C191_2 H19A_2 0.9800
C191_2 H19B_2 0.9800
C191_2 H19C_2 0.9800
C192_2 H19D_2 0.9800
C192_2 H19E_2 0.9800
C192_2 H19F_2 0.9800
C271_2 H27A_2 0.9800
C271_2 H27B_2 0.9800
C271_2 H27C_2 0.9800
C272_2 H27D_2 0.9800
C272_2 H27E_2 0.9800
C272_2 H27F_2 0.9800
C291_2 H29A_2 0.9800
C291_2 H29B_2 0.9800
C291_2 H29C_2 0.9800
C292_2 H29D_2 0.9800
C292_2 H29E_2 0.9800
C292_2 H29F_2 0.9800
C31_2 C36_2 1.396(8)
C31_2 C32_2 1.422(7)
C32_2 C33_2 1.367(8)
C32_2 H32_2 0.9500
C33_2 C34_2 1.378(8)
C33_2 C37_2 1.494(8)
C34_2 C35_2 1.376(8)
C34_2 H34_2 0.9500
C35_2 C36_2 1.379(8)
C35_2 C38_2 1.498(10)
C36_2 H36_2 0.9500
C37_2 F33_2 1.327(6)
C37_2 F32_2 1.338(6)
C37_2 F31_2 1.342(6)
C38_2 F36_2 1.302(8)
C38_2 F35B_2 1.305(14)
C38_2 F36B_2 1.310(14)
C38_2 F34_2 1.320(8)
C38_2 F35_2 1.324(8)
C38_2 F34B_2 1.333(14)

loop_
_geom_torsion_atom_site_label_1
_geom_torsion_atom_site_label_2
_geom_torsion_atom_site_label_3
_geom_torsion_atom_site_label_4
_geom_torsion
C1_1 Au1_1 O1_1 C31_1 120(13)
O1_1 Au1_1 C1_1 N5_1 -49(13)
O1_1 Au1_1 C1_1 N2_1 137(13)
N5_1 C1_1 N2_1 C3_1 1.5(6)
Au1_1 C1_1 N2_1 C3_1 176.4(4)
N5_1 C1_1 N2_1 C11_1 171.9(5)
Au1_1 C1_1 N2_1 C11_1 -13.2(8)
C1_1 N2_1 C3_1 C4_1 -1.5(7)
C11_1 N2_1 C3_1 C4_1 -172.3(5)
N2_1 C3_1 C4_1 N5_1 0.8(7)
N2_1 C1_1 N5_1 C4_1 -1.0(6)
Au1_1 C1_1 N5_1 C4_1 -175.8(4)
N2_1 C1_1 N5_1 C21_1 -179.6(5)
Au1_1 C1_1 N5_1 C21_1 5.5(9)
C3_1 C4_1 N5_1 C1_1 0.1(7)
C3_1 C4_1 N5_1 C21_1 178.7(5)
C1_1 N2_1 C11_1 C12_1 85.8(7)
C3_1 N2_1 C11_1 C12_1 -104.8(6)
C1_1 N2_1 C11_1 C16_1 -96.1(7)
C3_1 N2_1 C11_1 C16_1 73.2(7)
C16_1 C11_1 C12_1 C13_1 -3.2(8)
N2_1 C11_1 C12_1 C13_1 174.7(5)
C16_1 C11_1 C12_1 C17_1 178.0(5)
N2_1 C11_1 C12_1 C17_1 -4.2(8)
C11_1 C12_1 C13_1 C14_1 0.9(8)
C17_1 C12_1 C13_1 C14_1 179.7(6)
C12_1 C13_1 C14_1 C15_1 1.1(9)
C13_1 C14_1 C15_1 C16_1 -0.9(10)
C14_1 C15_1 C16_1 C11_1 -1.2(9)
C14_1 C15_1 C16_1 C19_1 178.8(6)
C12_1 C11_1 C16_1 C15_1 3.4(9)
N2_1 C11_1 C16_1 C15_1 -174.5(5)
C12_1 C11_1 C16_1 C19_1 -176.7(5)
N2_1 C11_1 C16_1 C19_1 5.4(8)
C13_1 C12_1 C17_1 C172_1 49.8(8)
C11_1 C12_1 C17_1 C172_1 -131.5(6)
C13_1 C12_1 C17_1 C171_1 -72.2(8)
C11_1 C12_1 C17_1 C171_1 106.5(7)
C15_1 C16_1 C19_1 C192_1 -63.9(9)
C11_1 C16_1 C19_1 C192_1 116.1(7)
C15_1 C16_1 C19_1 C191_1 61.6(8)
C11_1 C16_1 C19_1 C191_1 -118.4(7)
C1_1 N5_1 C21_1 C22_1 84.6(8)
C4_1 N5_1 C21_1 C22_1 -93.8(7)
C1_1 N5_1 C21_1 C26_1 -98.0(7)
C4_1 N5_1 C21_1 C26_1 83.5(7)
C26_1 C21_1 C22_1 C23_1 -1.1(10)
N5_1 C21_1 C22_1 C23_1 176.1(6)
C26_1 C21_1 C22_1 C27_1 176.9(7)
N5_1 C21_1 C22_1 C27_1 -5.9(10)
C21_1 C22_1 C23_1 C24_1 -0.4(12)
C27_1 C22_1 C23_1 C24_1 -178.4(8)
C22_1 C23_1 C24_1 C25_1 1.5(14)
C23_1 C24_1 C25_1 C26_1 -1.1(13)
C22_1 C21_1 C26_1 C25_1 1.4(9)
N5_1 C21_1 C26_1 C25_1 -175.8(5)
C22_1 C21_1 C26_1 C29_1 -178.0(6)
N5_1 C21_1 C26_1 C29_1 4.8(9)
C24_1 C25_1 C26_1 C21_1 -0.3(10)
C24_1 C25_1 C26_1 C29_1 179.1(7)
C21_1 C22_1 C27_1 C271_1 134.6(7)
C23_1 C22_1 C27_1 C271_1 -47.5(10)
C21_1 C22_1 C27_1 C272_1 -102.6(8)
C23_1 C22_1 C27_1 C272_1 75.3(9)
C21_1 C26_1 C29_1 C291_1 -126.3(7)
C25_1 C26_1 C29_1 C291_1 54.3(10)
C21_1 C26_1 C29_1 C292_1 110.0(8)
C25_1 C26_1 C29_1 C292_1 -69.4(9)
Au1_1 O1_1 C31_1 C36_1 16.4(7)
Au1_1 O1_1 C31_1 C32_1 -162.6(4)
O1_1 C31_1 C32_1 C33_1 177.5(5)
C36_1 C31_1 C32_1 C33_1 -1.6(8)
C31_1 C32_1 C33_1 C34_1 2.4(9)
C31_1 C32_1 C33_1 C37_1 -179.2(5)
C32_1 C33_1 C34_1 C35_1 -1.8(9)
C37_1 C33_1 C34_1 C35_1 179.7(6)
C33_1 C34_1 C35_1 C36_1 0.6(9)
C33_1 C34_1 C35_1 C38_1 -173.3(6)
O1_1 C31_1 C36_1 C35_1 -178.6(5)
C32_1 C31_1 C36_1 C35_1 0.4(8)
C34_1 C35_1 C36_1 C31_1 0.1(9)
C38_1 C35_1 C36_1 C31_1 174.2(6)
C32_1 C33_1 C37_1 F33_1 19.2(9)
C34_1 C33_1 C37_1 F33_1 -162.3(5)
C32_1 C33_1 C37_1 F32_1 -101.5(7)
C34_1 C33_1 C37_1 F32_1 76.9(7)
C32_1 C33_1 C37_1 F31_1 139.5(6)
C34_1 C33_1 C37_1 F31_1 -42.0(8)
C34_1 C35_1 C38_1 F34_1 -149.2(7)
C36_1 C35_1 C38_1 F34_1 36.7(10)
C34_1 C35_1 C38_1 F35_1 89.1(8)
C36_1 C35_1 C38_1 F35_1 -85.0(8)
C34_1 C35_1 C38_1 F36_1 -27.8(10)
C36_1 C35_1 C38_1 F36_1 158.2(6)
C1_2 Au2_2 O1_2 C31_2 135(4)
O1_2 Au2_2 C1_2 N2_2 124(4)
O1_2 Au2_2 C1_2 N5_2 -57(5)
N5_2 C1_2 N2_2 C3_2 -1.1(6)
Au2_2 C1_2 N2_2 C3_2 177.7(4)
N5_2 C1_2 N2_2 C11_2 176.4(5)
Au2_2 C1_2 N2_2 C11_2 -4.8(8)
C1_2 N2_2 C3_2 C4_2 0.2(6)
C11_2 N2_2 C3_2 C4_2 -177.4(5)
N2_2 C3_2 C4_2 N5_2 0.8(6)
N2_2 C1_2 N5_2 C4_2 1.6(6)
Au2_2 C1_2 N5_2 C4_2 -177.2(4)
N2_2 C1_2 N5_2 C21_2 -178.5(5)
Au2_2 C1_2 N5_2 C21_2 2.7(8)
C3_2 C4_2 N5_2 C1_2 -1.5(6)
C3_2 C4_2 N5_2 C21_2 178.5(5)
C1_2 N2_2 C11_2 C16_2 102.0(7)
C3_2 N2_2 C11_2 C16_2 -80.8(7)
C1_2 N2_2 C11_2 C12_2 -82.7(7)
C3_2 N2_2 C11_2 C12_2 94.5(6)
C16_2 C11_2 C12_2 C13_2 0.5(9)
N2_2 C11_2 C12_2 C13_2 -174.5(5)
C16_2 C11_2 C12_2 C17_2 179.3(6)
N2_2 C11_2 C12_2 C17_2 4.3(8)
C11_2 C12_2 C13_2 C14_2 0.0(9)
C17_2 C12_2 C13_2 C14_2 -178.8(6)
C12_2 C13_2 C14_2 C15_2 -1.0(9)
C13_2 C14_2 C15_2 C16_2 1.5(10)
C12_2 C11_2 C16_2 C15_2 0.0(9)
N2_2 C11_2 C16_2 C15_2 174.9(5)
C12_2 C11_2 C16_2 C19_2 179.6(6)
N2_2 C11_2 C16_2 C19_2 -5.5(9)
C14_2 C15_2 C16_2 C11_2 -1.1(9)
C14_2 C15_2 C16_2 C19_2 179.4(6)
C13_2 C12_2 C17_2 C172_2 -60.8(8)
C11_2 C12_2 C17_2 C172_2 120.5(7)
C13_2 C12_2 C17_2 C171_2 64.4(8)
C11_2 C12_2 C17_2 C171_2 -114.3(7)
C11_2 C16_2 C19_2 C192_2 -109.8(8)
C15_2 C16_2 C19_2 C192_2 69.7(8)
C11_2 C16_2 C19_2 C191_2 124.9(7)
C15_2 C16_2 C19_2 C191_2 -55.6(9)
C1_2 N5_2 C21_2 C22_2 -88.4(7)
C4_2 N5_2 C21_2 C22_2 91.6(7)
C1_2 N5_2 C21_2 C26_2 93.4(7)
C4_2 N5_2 C21_2 C26_2 -86.7(7)
C26_2 C21_2 C22_2 C23_2 0.1(10)
N5_2 C21_2 C22_2 C23_2 -178.0(5)
C26_2 C21_2 C22_2 C27_2 178.3(6)
N5_2 C21_2 C22_2 C27_2 0.2(9)
C21_2 C22_2 C23_2 C24_2 -1.3(10)
C27_2 C22_2 C23_2 C24_2 -179.5(7)
C22_2 C23_2 C24_2 C25_2 0.7(12)
C23_2 C24_2 C25_2 C26_2 1.1(12)
C24_2 C25_2 C26_2 C21_2 -2.1(10)
C24_2 C25_2 C26_2 C29_2 179.9(7)
C22_2 C21_2 C26_2 C25_2 1.5(10)
N5_2 C21_2 C26_2 C25_2 179.6(5)
C22_2 C21_2 C26_2 C29_2 179.5(6)
N5_2 C21_2 C26_2 C29_2 -2.4(9)
C21_2 C22_2 C27_2 C271_2 -117.4(7)
C23_2 C22_2 C27_2 C271_2 60.6(8)
C21_2 C22_2 C27_2 C272_2 119.2(7)
C23_2 C22_2 C27_2 C272_2 -62.8(9)
C25_2 C26_2 C29_2 C292_2 82.9(8)
C21_2 C26_2 C29_2 C292_2 -95.0(7)
C25_2 C26_2 C29_2 C291_2 -40.0(9)
C21_2 C26_2 C29_2 C291_2 142.1(6)
Au2_2 O1_2 C31_2 C36_2 20.7(7)
Au2_2 O1_2 C31_2 C32_2 -160.6(4)
O1_2 C31_2 C32_2 C33_2 178.9(5)
C36_2 C31_2 C32_2 C33_2 -2.3(8)
C31_2 C32_2 C33_2 C34_2 0.9(9)
C31_2 C32_2 C33_2 C37_2 -178.9(5)
C32_2 C33_2 C34_2 C35_2 1.3(9)
C37_2 C33_2 C34_2 C35_2 -178.9(6)
C33_2 C34_2 C35_2 C36_2 -2.1(9)
C33_2 C34_2 C35_2 C38_2 178.0(6)
C34_2 C35_2 C36_2 C31_2 0.7(9)
C38_2 C35_2 C36_2 C31_2 -179.3(6)
O1_2 C31_2 C36_2 C35_2 -179.8(5)
C32_2 C31_2 C36_2 C35_2 1.4(8)
C32_2 C33_2 C37_2 F33_2 6.4(8)
C34_2 C33_2 C37_2 F33_2 -173.5(5)
C32_2 C33_2 C37_2 F32_2 127.7(6)
C34_2 C33_2 C37_2 F32_2 -52.2(8)
C32_2 C33_2 C37_2 F31_2 -113.4(6)
C34_2 C33_2 C37_2 F31_2 66.8(7)
C34_2 C35_2 C38_2 F36_2 110.7(9)
C36_2 C35_2 C38_2 F36_2 -69.2(10)
C34_2 C35_2 C38_2 F35B_2 53(4)
C36_2 C35_2 C38_2 F35B_2 -127(3)
C34_2 C35_2 C38_2 F36B_2 -69(3)
C36_2 C35_2 C38_2 F36B_2 111(3)
C34_2 C35_2 C38_2 F34_2 -8.1(12)
C36_2 C35_2 C38_2 F34_2 171.9(8)
C34_2 C35_2 C38_2 F35_2 -128.9(9)
C36_2 C35_2 C38_2 F35_2 51.2(11)
C34_2 C35_2 C38_2 F34B_2 174(3)
C36_2 C35_2 C38_2 F34B_2 -6(3)
